data_4001589
loop_
_publ_author_name
'Wang, Guangmei'
'Li, Jiyang'
'Yu, Jihong'
'Chen, Peng'
'Pan, Qinhe'
'Song, Hongwei'
'Xu, Ruren'

_publ_section_title
;
 Na3TbSi3O9&#x00B7;3H2O:&#x00A0; A New Luminescent Microporous
 Terbium(III) Silicate Containing HelicalSechserSilicate Chains and 9-Ring
 Channels
;
_journal_issue 24
_journal_name_full 'Chemistry of Materials'
_journal_page_first 5637
_journal_paper_doi 10.1021/cm061578w
_journal_volume 18
_journal_year 2006
_chemical_formula_sum 'H6 Na3 O12 Si3 Tb'
_chemical_formula_weight 510.21
_chemical_name_systematic
; 
 ? 
;
_space_group_IT_number 19
_symmetry_cell_setting orthorhombic
_symmetry_space_group_name_Hall 'P 2ac 2ab'
_symmetry_space_group_name_H-M 'P 21 21 21'
_atom_sites_solution_hydrogens geom
_atom_sites_solution_primary direct
_atom_sites_solution_secondary difmap
_audit_creation_method SHELXL-97
_cell_angle_alpha 90.00
_cell_angle_beta 90.00
_cell_angle_gamma 90.00
_cell_formula_units_Z 4
_cell_length_a 7.0280(14)
_cell_length_b 11.757(2)
_cell_length_c 13.503(3)
_cell_measurement_temperature 293(2)
_cell_volume 1115.7(4)
_computing_cell_refinement 'Bruker SMART'
_computing_data_collection 'Bruker SMART'
_computing_data_reduction 'Bruker SMART'
_computing_molecular_graphics 'Bruker SHELXTL'
_computing_publication_material 'Bruker SHELXTL'
_computing_structure_refinement 'SHELXL-97 (Sheldrick, 1997)'
_computing_structure_solution 'SHELXS-97 (Sheldrick, 1990)'
_diffrn_ambient_temperature 293(2)
_diffrn_measured_fraction_theta_full 0.999
_diffrn_measured_fraction_theta_max 0.999
_diffrn_radiation_monochromator graphite
_diffrn_radiation_source 'fine-focus sealed tube'
_diffrn_radiation_type MoK\a
_diffrn_radiation_wavelength 0.71073
_diffrn_reflns_av_R_equivalents 0.0255
_diffrn_reflns_av_sigmaI/netI 0.0193
_diffrn_reflns_limit_h_max 9
_diffrn_reflns_limit_h_min -9
_diffrn_reflns_limit_k_max 15
_diffrn_reflns_limit_k_min -15
_diffrn_reflns_limit_l_max 17
_diffrn_reflns_limit_l_min -17
_diffrn_reflns_number 10911
_diffrn_reflns_theta_full 27.44
_diffrn_reflns_theta_max 27.44
_diffrn_reflns_theta_min 3.02
_exptl_absorpt_coefficient_mu 6.837
_exptl_crystal_colour colourless
_exptl_crystal_density_diffrn 3.037
_exptl_crystal_density_method 'not measured'
_exptl_crystal_description prism
_exptl_crystal_F_000 968
_exptl_crystal_size_max 0.1
_exptl_crystal_size_mid 0.1
_exptl_crystal_size_min 0.05
_refine_diff_density_max 0.845
_refine_diff_density_min -0.851
_refine_diff_density_rms 0.120
_refine_ls_abs_structure_details 'Flack H D (1983), Acta Cryst. A39, 876-881'
_refine_ls_abs_structure_Flack 0.422(10)
_refine_ls_extinction_method none
_refine_ls_goodness_of_fit_ref 1.189
_refine_ls_hydrogen_treatment mixed
_refine_ls_matrix_type full
_refine_ls_number_parameters 207
_refine_ls_number_reflns 2544
_refine_ls_number_restraints 2
_refine_ls_restrained_S_all 1.188
_refine_ls_R_factor_all 0.0172
_refine_ls_R_factor_gt 0.0168
_refine_ls_shift/su_max 0.348
_refine_ls_shift/su_mean 0.027
_refine_ls_structure_factor_coef Fsqd
_refine_ls_weighting_details 'calc w=1/[\s^2^(Fo^2^)+(0.0093P)^2^+3.7479P] where P=(Fo^2^+2Fc^2^)/3'
_refine_ls_weighting_scheme calc
_refine_ls_wR_factor_gt 0.0419
_refine_ls_wR_factor_ref 0.0420
_reflns_number_gt 2496
_reflns_number_total 2544
_reflns_threshold_expression >2sigma(I)
_cod_data_source_file cm061578wsi20060710_105023.cif
_cod_data_source_block TbSiO-CJ1
_cod_original_cell_volume 1115.8(4)
_cod_original_sg_symbol_H-M P212121
_cod_database_code 4001589

loop_
_symmetry_equiv_pos_as_xyz
'x, y, z'
'-x+1/2, -y, z+1/2'
'-x, y+1/2, -z+1/2'
'x+1/2, -y+1/2, -z'

loop_
_atom_site_label
_atom_site_type_symbol
_atom_site_fract_x
_atom_site_fract_y
_atom_site_fract_z
_atom_site_U_iso_or_equiv
_atom_site_adp_type
_atom_site_occupancy
_atom_site_symmetry_multiplicity
_atom_site_calc_flag
_atom_site_refinement_flags
Tb1 Tb -0.14432(3) 0.511403(15) 0.301248(15) 0.00757(5) Uani 1 1 d .
Si1 Si 0.34867(18) 0.53797(8) 0.36270(8) 0.0082(2) Uani 1 1 d .
Si2 Si -0.11147(15) 0.48716(10) 0.03645(7) 0.0079(2) Uani 1 1 d .
Si3 Si -0.1214(2) 0.26163(9) 0.15491(9) 0.0085(2) Uani 1 1 d .
Na1 Na 0.1515(4) 0.26833(15) 0.33786(14) 0.0185(4) Uani 1 1 d .
Na2 Na 0.2277(3) 0.6230(2) 0.09912(19) 0.0308(5) Uani 1 1 d .
Na3 Na -0.2761(15) 0.7870(7) 0.4377(7) 0.019(3) Uani 0.72(9) 1 d P
Na3' Na -0.334(14) 0.777(4) 0.418(5) 0.067(11) Uani 0.28(9) 1 d P
O1 O 0.0792(5) 0.1986(3) 0.1713(2) 0.0120(7) Uani 1 1 d .
O2 O -0.1887(5) 0.3270(3) 0.2529(2) 0.0138(7) Uani 1 1 d .
O3 O -0.0998(4) 0.5587(3) 0.1377(2) 0.0110(6) Uani 1 1 d .
O4 O -0.4696(4) 0.5428(3) 0.2894(2) 0.0138(6) Uani 1 1 d .
O5 O 0.0823(4) 0.5137(3) -0.0291(2) 0.0106(6) Uani 1 1 d .
O6 O -0.2840(5) 0.1720(3) 0.1138(2) 0.0117(6) Uani 1 1 d .
O7 O 0.1676(4) 0.4687(2) 0.3237(2) 0.0141(6) Uani 1 1 d .
O8 O -0.0995(5) 0.3487(2) 0.0593(2) 0.0125(7) Uani 1 1 d .
O9 O -0.2033(4) 0.4891(3) 0.4701(2) 0.0136(6) Uani 1 1 d .
O1W O 0.0653(7) 0.7770(4) 0.0231(3) 0.0305(10) Uani 1 1 d .
H2 H 0.049(11) 0.771(7) -0.044(6) 0.05(2) Uiso 1 1 d .
H1 H 0.105(11) 0.856(6) 0.017(6) 0.05(2) Uiso 1 1 d .
O2W O 0.4899(5) 0.2324(3) 0.3219(3) 0.0222(8) Uani 1 1 d D
H3 H 0.500(13) 0.173(5) 0.281(5) 0.08(3) Uiso 1 1 d D
H4 H 0.579(10) 0.269(5) 0.286(5) 0.037(18) Uiso 1 1 d .
O3W O 0.4219(6) 0.4539(3) 0.1060(3) 0.0235(8) Uani 1 1 d D
H6 H 0.462(8) 0.469(5) 0.163(4) 0.018(15) Uiso 1 1 d .
H5 H 0.508(17) 0.487(14) 0.066(9) 0.25(9) Uiso 1 1 d D

loop_
_atom_site_aniso_label
_atom_site_aniso_U_11
_atom_site_aniso_U_22
_atom_site_aniso_U_33
_atom_site_aniso_U_23
_atom_site_aniso_U_13
_atom_site_aniso_U_12
Tb1 0.00780(8) 0.00730(8) 0.00761(8) -0.00086(8) 0.00005(8) -0.00017(8)
Si1 0.0079(5) 0.0075(5) 0.0092(5) 0.0003(4) -0.0003(5) 0.0007(5)
Si2 0.0097(5) 0.0075(5) 0.0064(5) -0.0001(4) -0.0001(4) 0.0004(5)
Si3 0.0116(7) 0.0057(5) 0.0081(5) 0.0006(4) -0.0005(5) -0.0002(5)
Na1 0.0215(10) 0.0143(8) 0.0196(9) -0.0022(7) 0.0014(10) 0.0015(10)
Na2 0.0215(11) 0.0301(12) 0.0409(14) -0.0040(11) -0.0098(10) -0.0028(9)
Na3 0.024(4) 0.022(4) 0.010(3) 0.003(2) 0.0083(18) 0.011(3)
Na3' 0.08(3) 0.076(13) 0.045(13) 0.036(9) 0.014(19) 0.044(15)
O1 0.0125(15) 0.0089(14) 0.0147(16) 0.0014(11) 0.0008(12) 0.0016(12)
O2 0.0179(18) 0.0118(15) 0.0116(16) -0.0041(12) 0.0007(13) -0.0012(12)
O3 0.0180(17) 0.0099(14) 0.0052(13) -0.0043(11) 0.0008(12) -0.0006(12)
O4 0.0110(14) 0.0155(15) 0.0148(17) 0.0009(13) 0.0018(13) 0.0018(11)
O5 0.0104(13) 0.0099(14) 0.0115(13) -0.0006(13) 0.0017(10) -0.0016(13)
O6 0.0140(15) 0.0089(14) 0.0120(16) 0.0005(12) -0.0012(13) -0.0015(12)
O7 0.0116(14) 0.0119(14) 0.0188(17) -0.0025(11) -0.0022(12) 0.0026(12)
O8 0.0196(18) 0.0077(14) 0.0101(14) 0.0013(11) 0.0006(13) 0.0002(12)
O9 0.0092(13) 0.0171(16) 0.0146(15) 0.0018(15) 0.0019(10) 0.0023(14)
O1W 0.048(3) 0.022(2) 0.021(2) -0.0014(16) 0.0071(19) -0.0105(18)
O2W 0.0216(19) 0.0215(19) 0.023(2) -0.0074(15) 0.0096(15) -0.0061(15)
O3W 0.0224(18) 0.032(2) 0.0162(18) -0.0018(16) -0.0011(15) -0.0063(16)

loop_
_atom_type_symbol
_atom_type_description
_atom_type_scat_dispersion_real
_atom_type_scat_dispersion_imag
_atom_type_scat_source
O O 0.0106 0.0060 'International Tables Vol C Tables 4.2.6.8 and 6.1.1.4'
Si Si 0.0817 0.0704 'International Tables Vol C Tables 4.2.6.8 and 6.1.1.4'
Na Na 0.0362 0.0249 'International Tables Vol C Tables 4.2.6.8 and 6.1.1.4'
Tb Tb -0.1723 4.1537 'International Tables Vol C Tables 4.2.6.8 and 6.1.1.4'
H H 0.0000 0.0000 'International Tables Vol C Tables 4.2.6.8 and 6.1.1.4'

loop_
_geom_angle_atom_site_label_1
_geom_angle_atom_site_label_2
_geom_angle_atom_site_label_3
_geom_angle
_geom_angle_site_symmetry_1
_geom_angle_site_symmetry_3
O7 Tb1 O1 89.89(11) . 3
O7 Tb1 O2 87.71(11) . .
O1 Tb1 O2 171.99(11) 3 .
O7 Tb1 O3 92.88(11) . .
O1 Tb1 O3 83.99(10) 3 .
O2 Tb1 O3 88.49(11) . .
O7 Tb1 O4 174.75(11) . .
O1 Tb1 O4 93.17(11) 3 .
O2 Tb1 O4 89.81(11) . .
O3 Tb1 O4 91.69(11) . .
O7 Tb1 O9 90.92(10) . .
O1 Tb1 O9 89.16(12) 3 .
O2 Tb1 O9 98.52(12) . .
O3 Tb1 O9 172.15(12) . .
O4 Tb1 O9 84.86(10) . .
O7 Tb1 Na1 105.79(9) . 3
O1 Tb1 Na1 42.99(8) 3 3
O2 Tb1 Na1 130.75(9) . 3
O3 Tb1 Na1 44.71(8) . 3
O4 Tb1 Na1 79.31(9) . 3
O9 Tb1 Na1 127.54(10) . 3
O7 Tb1 Na1 40.66(8) . .
O1 Tb1 Na1 129.35(9) 3 .
O2 Tb1 Na1 50.17(9) . .
O3 Tb1 Na1 104.33(8) . .
O4 Tb1 Na1 135.29(8) . .
O9 Tb1 Na1 82.98(9) . .
Na1 Tb1 Na1 139.592(16) 3 .
O7 Tb1 Na3' 118.2(19) . .
O1 Tb1 Na3' 36.5(13) 3 .
O2 Tb1 Na3' 149.7(15) . .
O3 Tb1 Na3' 104.5(6) . .
O4 Tb1 Na3' 63.0(18) . .
O9 Tb1 Na3' 67.6(6) . .
Na1 Tb1 Na3' 60.6(4) 3 .
Na1 Tb1 Na3' 144.8(14) . .
O7 Tb1 Na3 110.83(19) . .
O1 Tb1 Na3 32.37(14) 3 .
O2 Tb1 Na3 154.73(15) . .
O3 Tb1 Na3 106.84(17) . .
O4 Tb1 Na3 70.21(18) . .
O9 Tb1 Na3 65.36(18) . .
Na1 Tb1 Na3 62.20(15) 3 .
Na1 Tb1 Na3 138.56(19) . .
Na3' Tb1 Na3 7.4(17) . .
O7 Tb1 Na2 62.11(8) . .
O1 Tb1 Na2 70.31(9) 3 .
O2 Tb1 Na2 101.85(9) . .
O3 Tb1 Na2 34.54(9) . .
O4 Tb1 Na2 122.99(9) . .
O9 Tb1 Na2 145.07(8) . .
Na1 Tb1 Na2 51.00(5) 3 .
Na1 Tb1 Na2 88.64(5) . .
Na3' Tb1 Na2 104.2(8) . .
Na3 Tb1 Na2 102.02(13) . .
O7 Si1 O4 116.39(17) . 1_655
O7 Si1 O5 109.68(16) . 2_565
O4 Si1 O5 108.77(16) 1_655 2_565
O7 Si1 O6 109.05(17) . 3
O4 Si1 O6 107.34(17) 1_655 3
O5 Si1 O6 104.99(17) 2_565 3
O7 Si1 Na1 35.60(11) . .
O4 Si1 Na1 106.73(12) 1_655 .
O5 Si1 Na1 82.37(13) 2_565 .
O6 Si1 Na1 140.37(13) 3 .
O7 Si1 Na3 110.7(2) . 4_566
O4 Si1 Na3 130.4(2) 1_655 4_566
O5 Si1 Na3 67.03(18) 2_565 4_566
O6 Si1 Na3 39.79(19) 3 4_566
Na1 Si1 Na3 120.7(2) . 4_566
O9 Si2 O3 115.16(17) 2_464 .
O9 Si2 O5 109.66(15) 2_464 .
O3 Si2 O5 108.34(17) . .
O9 Si2 O8 108.39(18) 2_464 .
O3 Si2 O8 110.66(16) . .
O5 Si2 O8 104.05(17) . .
O9 Si2 Na2 135.35(15) 2_464 .
O3 Si2 Na2 55.90(13) . .
O5 Si2 Na2 52.75(12) . .
O8 Si2 Na2 115.53(13) . .
O9 Si2 Na3' 79.1(7) 2_464 2_464
O3 Si2 Na3' 148.7(14) . 2_464
O5 Si2 Na3' 91(2) . 2_464
O8 Si2 Na3' 39.0(9) . 2_464
Na2 Si2 Na3' 133.4(16) . 2_464
O2 Si3 O1 111.49(17) . .
O2 Si3 O6 112.31(18) . .
O1 Si3 O6 111.02(17) . .
O2 Si3 O8 112.04(17) . .
O1 Si3 O8 108.12(17) . .
O6 Si3 O8 101.38(17) . .
O2 Si3 Na3 143.9(3) . 2_464
O1 Si3 Na3 104.5(2) . 2_464
O6 Si3 Na3 53.0(2) . 2_464
O8 Si3 Na3 52.57(18) . 2_464
O2 Si3 Na3 123.9(3) . 3_545
O1 Si3 Na3 45.90(19) . 3_545
O6 Si3 Na3 123.7(2) . 3_545
O8 Si3 Na3 62.5(2) . 3_545
Na3 Si3 Na3 80.96(14) 2_464 3_545
O2 Si3 Na1 61.09(13) . .
O1 Si3 Na1 50.61(12) . .
O6 Si3 Na1 134.89(13) . .
O8 Si3 Na1 122.92(13) . .
Na3 Si3 Na1 154.4(2) 2_464 .
Na3 Si3 Na1 76.2(2) 3_545 .
O2 Si3 Na3' 148.5(8) . 2_464
O1 Si3 Na3' 98.9(12) . 2_464
O6 Si3 Na3' 61(2) . 2_464
O8 Si3 Na3' 47.7(13) . 2_464
Na3 Si3 Na3' 8.5(19) 2_464 2_464
Na3 Si3 Na3' 72.6(18) 3_545 2_464
Na1 Si3 Na3' 147.2(17) . 2_464
O2 Si3 Na3' 119.9(9) . 3_545
O1 Si3 Na3' 39.6(16) . 3_545
O6 Si3 Na3' 126.7(6) . 3_545
O8 Si3 Na3' 69.4(17) . 3_545
Na3 Si3 Na3' 87.3(12) 2_464 3_545
Na3 Si3 Na3' 7.4(16) 3_545 3_545
Na1 Si3 Na3' 69.2(15) . 3_545
Na3' Si3 Na3' 79.1(7) 2_464 3_545
O7 Na1 O1W 92.91(14) . 3_545
O7 Na1 O2W 96.84(15) . .
O1W Na1 O2W 133.91(17) 3_545 .
O7 Na1 O1 105.63(12) . .
O1W Na1 O1 126.62(16) 3_545 .
O2W Na1 O1 93.65(13) . .
O7 Na1 O3 173.69(15) . 3_545
O1W Na1 O3 81.29(14) 3_545 3_545
O2W Na1 O3 89.01(13) . 3_545
O1 Na1 O3 76.22(11) . 3_545
O7 Na1 O2 75.96(11) . .
O1W Na1 O2 76.40(14) 3_545 .
O2W Na1 O2 149.60(14) . .
O1 Na1 O2 61.22(11) . .
O3 Na1 O2 100.11(12) 3_545 .
O7 Na1 Si3 89.46(10) . .
O1W Na1 Si3 103.16(14) 3_545 .
O2W Na1 Si3 121.80(12) . .
O1 Na1 Si3 30.53(8) . .
O3 Na1 Si3 89.44(9) 3_545 .
O2 Na1 Si3 30.78(7) . .
O7 Na1 Na2 125.37(12) . 3_545
O1W Na1 Na2 46.28(12) 3_545 3_545
O2W Na1 Na2 136.85(12) . 3_545
O1 Na1 Na2 83.98(10) . 3_545
O3 Na1 Na2 48.48(9) 3_545 3_545
O2 Na1 Na2 62.00(9) . 3_545
Si3 Na1 Na2 72.14(7) . 3_545
O7 Na1 Si1 23.18(8) . .
O1W Na1 Si1 97.90(12) 3_545 .
O2W Na1 Si1 77.08(11) . .
O1 Na1 Si1 118.50(10) . .
O3 Na1 Si1 159.97(11) 3_545 .
O2 Na1 Si1 99.13(9) . .
Si3 Na1 Si1 110.09(6) . .
Na2 Na1 Si1 140.75(8) 3_545 .
O7 Na1 Tb1 143.45(10) . 3_545
O1W Na1 Tb1 115.89(12) 3_545 3_545
O2W Na1 Tb1 79.59(9) . 3_545
O1 Na1 Tb1 39.39(8) . 3_545
O3 Na1 Tb1 40.04(7) 3_545 3_545
O2 Na1 Tb1 88.87(8) . 3_545
Si3 Na1 Tb1 63.45(4) . 3_545
Na2 Na1 Tb1 71.51(6) 3_545 3_545
Si1 Na1 Tb1 146.21(7) . 3_545
O7 Na1 Tb1 38.68(8) . .
O1W Na1 Tb1 72.95(11) 3_545 .
O2W Na1 Tb1 134.31(12) . .
O1 Na1 Tb1 91.16(9) . .
O3 Na1 Tb1 136.00(12) 3_545 .
O2 Na1 Tb1 39.83(7) . .
Si3 Na1 Tb1 63.49(4) . .
Na2 Na1 Tb1 88.84(7) 3_545 .
Si1 Na1 Tb1 61.00(4) . .
Tb1 Na1 Tb1 126.77(7) 3_545 .
O7 Na1 Na3' 83.1(7) . 3_545
O1W Na1 Na3' 160.9(19) 3_545 3_545
O2W Na1 Na3' 65.2(19) . 3_545
O1 Na1 Na3' 38.8(11) . 3_545
O3 Na1 Na3' 101.6(6) 3_545 3_545
O2 Na1 Na3' 84.5(19) . 3_545
Si3 Na1 Na3' 58.3(17) . 3_545
Na2 Na1 Na3' 122.7(11) 3_545 3_545
Si1 Na1 Na3' 85.7(4) . 3_545
Tb1 Na1 Na3' 62.3(5) 3_545 3_545
Tb1 Na1 Na3' 92.8(16) . 3_545
O1W Na2 O5 83.74(15) . .
O1W Na2 O3W 156.47(18) . .
O5 Na2 O3W 80.00(14) . .
O1W Na2 O3 82.95(15) . .
O5 Na2 O3 65.84(11) . .
O3W Na2 O3 105.43(14) . .
O1W Na2 O2W 99.62(16) . 3_655
O5 Na2 O2W 153.23(15) . 3_655
O3W Na2 O2W 87.72(14) . 3_655
O3 Na2 O2W 140.84(15) . 3_655
O1W Na2 Si2 84.36(13) . .
O5 Na2 Si2 33.49(7) . .
O3W Na2 Si2 91.25(12) . .
O3 Na2 Si2 32.49(7) . .
O2W Na2 Si2 172.13(14) 3_655 .
O1W Na2 Na1 47.46(12) . 3
O5 Na2 Na1 96.95(11) . 3
O3W Na2 Na1 151.55(14) . 3
O3 Na2 Na1 49.40(9) . 3
O2W Na2 Na1 104.88(12) 3_655 3
Si2 Na2 Na1 72.77(7) . 3
O1W Na2 Na1 57.04(12) . 2_564
O5 Na2 Na1 66.91(10) . 2_564
O3W Na2 Na1 100.61(12) . 2_564
O3 Na2 Na1 119.94(11) . 2_564
O2W Na2 Na1 92.48(11) 3_655 2_564
Si2 Na2 Na1 95.37(7) . 2_564
Na1 Na2 Na1 104.14(8) 3 2_564
O1W Na2 Na3 137.8(2) . 3_545
O5 Na2 Na3 54.11(19) . 3_545
O3W Na2 Na3 30.94(19) . 3_545
O3 Na2 Na3 78.68(16) . 3_545
O2W Na2 Na3 118.4(2) 3_655 3_545
Si2 Na2 Na3 60.32(17) . 3_545
Na1 Na2 Na3 128.08(15) 3 3_545
Na1 Na2 Na3 101.28(13) 2_564 3_545
O1W Na2 Tb1 103.36(13) . .
O5 Na2 Tb1 92.22(9) . .
O3W Na2 Tb1 94.21(12) . .
O3 Na2 Tb1 31.73(8) . .
O2W Na2 Tb1 112.48(11) 3_655 .
Si2 Na2 Tb1 59.81(5) . .
Na1 Na2 Tb1 57.49(5) 3 .
Na1 Na2 Tb1 151.48(7) 2_564 .
Na3 Na2 Tb1 79.41(12) 3_545 .
O1W Na2 Na3' 144.2(15) . 3_545
O5 Na2 Na3' 60.5(15) . 3_545
O3W Na2 Na3' 24.7(14) . 3_545
O3 Na2 Na3' 83.1(10) . 3_545
O2W Na2 Na3' 111.9(15) 3_655 3_545
Si2 Na2 Na3' 66.6(14) . 3_545
Na1 Na2 Na3' 132.3(9) 3 3_545
Na1 Na2 Na3' 103.6(6) 2_564 3_545
Na3 Na2 Na3' 6.7(14) 3_545 3_545
Tb1 Na2 Na3' 80.4(4) . 3_545
O1W Na2 H6 168.7(12) . .
O5 Na2 H6 97.9(13) . .
O3W Na2 H6 18.8(12) . .
O3 Na2 H6 108.0(12) . .
O2W Na2 H6 73.9(12) 3_655 .
Si2 Na2 H6 103.2(12) . .
Na1 Na2 H6 142.6(12) 3 .
Na1 Na2 H6 113.3(12) 2_564 .
Na3 Na2 H6 45.5(13) 3_545 .
Tb1 Na2 H6 87.8(12) . .
Na3' Na2 H6 39(2) 3_545 .
O1W Na2 H5 140(2) . .
O5 Na2 H5 82(4) . .
O3W Na2 H5 20.5(15) . .
O3 Na2 H5 124(2) . .
O2W Na2 H5 78(3) 3_655 .
Si2 Na2 H5 103(3) . .
Na1 Na2 H5 172.0(15) 3 .
Na1 Na2 H5 83(2) 2_564 .
Na3 Na2 H5 46(3) 3_545 .
Tb1 Na2 H5 114.6(15) . .
Na3' Na2 H5 41(3) 3_545 .
H6 Na2 H5 31(3) . .
O1 Na3 O3W 119.8(4) 3 3
O1 Na3 O8 110.7(4) 3 2_465
O3W Na3 O8 124.8(4) 3 2_465
O1 Na3 O6 127.6(6) 3 2_465
O3W Na3 O6 99.0(3) 3 2_465
O8 Na3 O6 62.7(3) 2_465 2_465
O1 Na3 O8 62.9(2) 3 3
O3W Na3 O8 102.0(3) 3 3
O8 Na3 O8 120.4(5) 2_465 3
O6 Na3 O8 76.6(3) 2_465 3
O1 Na3 Si3 132.5(5) 3 2_465
O3W Na3 Si3 107.5(3) 3 2_465
O8 Na3 Si3 32.45(13) 2_465 2_465
O6 Na3 Si3 32.36(13) 2_465 2_465
O8 Na3 Si3 105.1(4) 3 2_465
O1 Na3 Si3 30.57(15) 3 3
O3W Na3 Si3 112.6(3) 3 3
O8 Na3 Si3 122.2(4) 2_465 3
O6 Na3 Si3 104.8(4) 2_465 3
O8 Na3 Si3 32.43(12) 3 3
Si3 Na3 Si3 125.6(4) 2_465 3
O1 Na3 Si1 127.9(4) 3 4_466
O3W Na3 Si1 78.8(2) 3 4_466
O8 Na3 Si1 87.5(3) 2_465 4_466
O6 Na3 Si1 25.71(11) 2_465 4_466
O8 Na3 Si1 65.9(2) 3 4_466
Si3 Na3 Si1 55.50(15) 2_465 4_466
Si3 Na3 Si1 98.2(3) 3 4_466
O1 Na3 Na3' 74.9(14) 3 4_566
O3W Na3 Na3' 132.7(8) 3 4_566
O8 Na3 Na3' 79.4(12) 2_465 4_566
O6 Na3 Na3' 52.8(19) 2_465 4_566
O8 Na3 Na3' 41.0(8) 3 4_566
Si3 Na3 Na3' 70.1(17) 2_465 4_566
Si3 Na3 Na3' 55.8(14) 3 4_566
Si1 Na3 Na3' 60.7(15) 4_466 4_566
O1 Na3 Na1 37.34(18) 3 3
O3W Na3 Na1 84.3(3) 3 3
O8 Na3 Na1 134.1(3) 2_465 3
O6 Na3 Na1 155.5(4) 2_465 3
O8 Na3 Na1 79.01(19) 3 3
Si3 Na3 Na1 166.0(3) 2_465 3
Si3 Na3 Na1 52.52(12) 3 3
Si1 Na3 Na1 136.4(2) 4_466 3
Na3' Na3 Na1 107.7(15) 4_566 3
O1 Na3 Tb1 32.47(14) 3 .
O3W Na3 Tb1 135.0(4) 3 .
O8 Na3 Tb1 81.8(2) 2_465 .
O6 Na3 Tb1 126.0(4) 2_465 .
O8 Na3 Tb1 89.9(2) 3 .
Si3 Na3 Tb1 110.9(3) 2_465 .
Si3 Na3 Tb1 60.27(13) 3 .
Si1 Na3 Tb1 143.6(4) 4_466 .
Na3' Na3 Tb1 83.1(11) 4_566 .
Na1 Na3 Tb1 55.27(10) 3 .
O1 Na3 Na3 135.2(4) 3 4_466
O3W Na3 Na3 84.3(3) 3 4_466
O8 Na3 Na3 42.4(2) 2_465 4_466
O6 Na3 Na3 77.7(3) 2_465 4_466
O8 Na3 Na3 154.2(4) 3 4_466
Si3 Na3 Na3 49.5(2) 2_465 4_466
Si3 Na3 Na3 161.8(4) 3 4_466
Si1 Na3 Na3 91.4(3) 4_466 4_466
Na3' Na3 Na3 117.9(15) 4_566 4_466
Na1 Na3 Na3 126.8(3) 3 4_466
Tb1 Na3 Na3 103.3(3) . 4_466
O3W Na3' O1 120.9(18) 3 3
O3W Na3' O8 129.1(12) 3 2_465
O1 Na3' O8 107.8(14) 3 2_465
O3W Na3' O6 91(3) 3 2_465
O1 Na3' O6 110(4) 3 2_465
O8 Na3' O6 57.2(15) 2_465 2_465
O3W Na3' O6 97(3) 3 3_455
O1 Na3' O6 117(3) 3 3_455
O8 Na3' O6 72(2) 2_465 3_455
O6 Na3' O6 118.9(11) 2_465 3_455
O3W Na3' Si3 104.6(17) 3 2_465
O1 Na3' Si3 122(3) 3 2_465
O8 Na3' Si3 29.9(7) 2_465 2_465
O6 Na3' Si3 30.5(5) 2_465 2_465
O6 Na3' Si3 89.8(13) 3_455 2_465
O3W Na3' Si3 106(3) 3 3
O1 Na3' Si3 25.9(12) 3 3
O8 Na3' Si3 112(3) 2_465 3
O6 Na3' Si3 90(3) 2_465 3
O6 Na3' Si3 142(2) 3_455 3
Si3 Na3' Si3 112(3) 2_465 3
O3W Na3' Si2 150.9(17) 3 2_465
O1 Na3' Si2 88.2(8) 3 2_465
O8 Na3' Si2 25.1(5) 2_465 2_465
O6 Na3' Si2 78.1(10) 2_465 2_465
O6 Na3' Si2 66.5(14) 3_455 2_465
Si3 Na3' Si2 54.3(4) 2_465 2_465
Si3 Na3' Si2 100.9(12) 3 2_465
O3W Na3' Na1 89.3(10) 3 3
O1 Na3' Na1 40.8(7) 3 3
O8 Na3' Na1 140.9(15) 2_465 3
O6 Na3' Na1 141(3) 2_465 3
O6 Na3' Na1 100(3) 3_455 3
Si3 Na3' Na1 162(2) 2_465 3
Si3 Na3' Na1 52.5(4) 3 3
Si2 Na3' Na1 116.0(13) 2_465 3
O3W Na3' Tb1 146.0(19) 3 .
O1 Na3' Tb1 35.3(9) 3 .
O8 Na3' Tb1 83.8(9) 2_465 .
O6 Na3' Tb1 117.7(19) 2_465 .
O6 Na3' Tb1 85(2) 3_455 .
Si3 Na3' Tb1 109.3(8) 2_465 .
Si3 Na3' Tb1 59.4(5) 3 .
Si2 Na3' Tb1 59.5(6) 2_465 .
Na1 Na3' Tb1 57.2(6) 3 .
O3W Na3' Na3 91.9(17) 3 4_466
O1 Na3' Na3 145(2) 3 4_466
O8 Na3' Na3 46.9(10) 2_465 4_466
O6 Na3' Na3 78.4(5) 2_465 4_466
O6 Na3' Na3 41.0(9) 3_455 4_466
Si3 Na3' Na3 51.6(4) 2_465 4_466
Si3 Na3' Na3 159.0(15) 3 4_466
Si2 Na3' Na3 59.6(8) 2_465 4_466
Na1 Na3' Na3 140(4) 3 4_466
Tb1 Na3' Na3 110.2(19) . 4_466
O3W Na3' Na2 27.4(16) 3 3
O1 Na3' Na2 103(2) 3 3
O8 Na3' Na2 132(3) 2_465 3
O6 Na3' Na2 78(2) 2_465 3
O6 Na3' Na2 124.1(17) 3_455 3
Si3 Na3' Na2 102(2) 2_465 3
Si3 Na3' Na2 82.3(18) 3 3
Si2 Na3' Na2 156(3) 2_465 3
Na1 Na3' Na2 85.0(7) 3 3
Tb1 Na3' Na2 137.1(13) . 3
Na3 Na3' Na2 112.1(6) 4_466 3
Si3 O1 Na3 103.5(3) . 3_545
Si3 O1 Tb1 130.07(17) . 3_545
Na3 O1 Tb1 115.2(2) 3_545 3_545
Si3 O1 Na3' 115(3) . 3_545
Na3 O1 Na3' 12(3) 3_545 3_545
Tb1 O1 Na3' 108(2) 3_545 3_545
Si3 O1 Na1 98.85(16) . .
Na3 O1 Na1 108.4(3) 3_545 .
Tb1 O1 Na1 97.62(12) 3_545 .
Na3' O1 Na1 100.5(17) 3_545 .
Si3 O2 Tb1 130.60(18) . .
Si3 O2 Na1 88.13(15) . .
Tb1 O2 Na1 90.01(11) . .
Si2 O3 Tb1 133.13(17) . .
Si2 O3 Na2 91.61(15) . .
Tb1 O3 Na2 113.73(14) . .
Si2 O3 Na1 128.12(17) . 3
Tb1 O3 Na1 95.25(11) . 3
Na2 O3 Na1 82.12(12) . 3
Si1 O4 Tb1 136.90(19) 1_455 .
Si2 O5 Si1 130.1(2) . 2_564
Si2 O5 Na2 93.76(14) . .
Si1 O5 Na2 135.47(17) 2_564 .
Si3 O6 Si1 136.7(2) . 3_545
Si3 O6 Na3 94.6(2) . 2_464
Si1 O6 Na3 114.5(3) 3_545 2_464
Si3 O6 Na3' 88.7(15) . 2_464
Si1 O6 Na3' 117.1(10) 3_545 2_464
Na3 O6 Na3' 7.2(15) 2_464 2_464
Si3 O6 Na3' 113.9(6) . 3_445
Si1 O6 Na3' 100.0(5) 3_545 3_445
Na3 O6 Na3' 86.2(12) 2_464 3_445
Na3' O6 Na3' 92(2) 2_464 3_445
Si1 O7 Tb1 134.38(16) . .
Si1 O7 Na1 121.22(17) . .
Tb1 O7 Na1 100.65(13) . .
Si3 O8 Si2 138.3(2) . .
Si3 O8 Na3 95.0(2) . 2_464
Si2 O8 Na3 119.8(2) . 2_464
Si3 O8 Na3' 102(2) . 2_464
Si2 O8 Na3' 115.9(14) . 2_464
Na3 O8 Na3' 12(3) 2_464 2_464
Si3 O8 Na3 85.1(2) . 3_545
Si2 O8 Na3 108.2(2) . 3_545
Na3 O8 Na3 100.5(2) 2_464 3_545
Na3' O8 Na3 92.0(18) 2_464 3_545
Si2 O9 Tb1 132.07(16) 2_465 .
Na2 O1W Na1 86.26(16) . 3
Na2 O1W H2 115(5) . .
Na1 O1W H2 133(5) 3 .
Na2 O1W H1 129(5) . .
Na1 O1W H1 107(5) 3 .
H2 O1W H1 91(6) . .
Na1 O2W Na2 143.15(18) . 3_645
Na1 O2W H3 106(6) . .
Na2 O2W H3 79(6) 3_645 .
Na1 O2W H4 130(4) . .
Na2 O2W H4 86(4) 3_645 .
H3 O2W H4 89(6) . .
Na3' O3W Na3 13(3) 3_545 3_545
Na3' O3W Na2 128(3) 3_545 .
Na3 O3W Na2 116.3(3) 3_545 .
Na3' O3W H6 116(5) 3_545 .
Na3 O3W H6 125(4) 3_545 .
Na2 O3W H6 93(4) . .
Na3' O3W H5 120(10) 3_545 .
Na3 O3W H5 121(10) 3_545 .
Na2 O3W H5 90(10) . .
H6 O3W H5 103(10) . .

loop_
_geom_bond_atom_site_label_1
_geom_bond_atom_site_label_2
_geom_bond_distance
_geom_bond_site_symmetry_2
Tb1 O7 2.270(3) .
Tb1 O1 2.278(3) 3
Tb1 O2 2.286(3) .
Tb1 O3 2.298(3) .
Tb1 O4 2.321(3) .
Tb1 O9 2.332(3) .
Tb1 Na1 3.5575(19) 3
Tb1 Na1 3.569(2) .
Tb1 Na3' 3.75(4) .
Tb1 Na3 3.840(7) .
Tb1 Na2 4.001(3) .
Si1 O7 1.600(3) .
Si1 O4 1.617(3) 1_655
Si1 O5 1.654(3) 2_565
Si1 O6 1.670(3) 3
Si1 Na1 3.476(2) .
Si1 Na3 3.503(8) 4_566
Si2 O9 1.605(3) 2_464
Si2 O3 1.608(3) .
Si2 O5 1.654(3) .
Si2 O8 1.659(3) .
Si2 Na2 2.992(2) .
Si2 Na3' 3.52(3) 2_464
Si3 O2 1.602(3) .
Si3 O1 1.609(3) .
Si3 O6 1.650(3) .
Si3 O8 1.655(3) .
Si3 Na3 3.074(9) 2_464
Si3 Na3 3.075(9) 3_545
Si3 Na1 3.129(2) .
Si3 Na3' 3.25(5) 2_464
Si3 Na3' 3.35(8) 3_545
Na1 O7 2.366(3) .
Na1 O1W 2.421(5) 3_545
Na1 O2W 2.425(5) .
Na1 O1 2.447(4) .
Na1 O3 2.513(3) 3_545
Na1 O2 2.740(4) .
Na1 Na2 3.278(3) 3_545
Na1 Tb1 3.5575(19) 3_545
Na1 Na3' 3.69(4) 3_545
Na2 O1W 2.375(5) .
Na2 O5 2.386(4) .
Na2 O3W 2.413(5) .
Na2 O3 2.478(4) .
Na2 O2W 2.594(5) 3_655
Na2 Na1 3.278(3) 3
Na2 Na1 3.847(3) 2_564
Na2 Na3 3.996(9) 3_545
Na2 Na3' 4.14(6) 3_545
Na2 H6 2.59(6) .
Na2 H5 2.58(17) .
Na3 O1 2.272(8) 3
Na3 O3W 2.292(12) 3
Na3 O8 2.450(9) 2_465
Na3 O6 2.464(10) 2_465
Na3 O8 2.738(11) 3
Na3 Si3 3.074(9) 2_465
Na3 Si3 3.075(9) 3
Na3 Si1 3.503(8) 4_466
Na3 Na3' 3.75(5) 4_566
Na3 Na1 3.829(9) 3
Na3 Na3 3.992(10) 4_466
Na3' O3W 2.19(3) 3
Na3' O1 2.35(4) 3
Na3' O8 2.46(3) 2_465
Na3' O6 2.83(10) 2_465
Na3' O6 2.99(11) 3_455
Na3' Si3 3.25(5) 2_465
Na3' Si3 3.35(8) 3
Na3' Si2 3.52(3) 2_465
Na3' Na1 3.69(4) 3
Na3' Na3 3.75(5) 4_466
Na3' Na2 4.14(6) 3
O1 Na3 2.272(8) 3_545
O1 Tb1 2.278(3) 3_545
O1 Na3' 2.35(4) 3_545
O3 Na1 2.513(3) 3
O4 Si1 1.617(3) 1_455
O5 Si1 1.654(3) 2_564
O6 Si1 1.670(3) 3_545
O6 Na3 2.464(10) 2_464
O6 Na3' 2.83(10) 2_464
O6 Na3' 2.99(12) 3_445
O8 Na3 2.450(9) 2_464
O8 Na3' 2.46(3) 2_464
O8 Na3 2.738(11) 3_545
O9 Si2 1.605(3) 2_465
O1W Na1 2.421(5) 3
O1W H2 0.91(8) .
O1W H1 0.98(8) .
O2W Na2 2.594(5) 3_645
O2W H3 0.90(2) .
O2W H4 0.90(7) .
O3W Na3' 2.19(3) 3_545
O3W Na3 2.292(12) 3_545
O3W H6 0.84(6) .
O3W H5 0.90(2) .

loop_
_geom_hbond_atom_site_label_D
_geom_hbond_atom_site_label_H
_geom_hbond_atom_site_label_A
_geom_hbond_distance_DH
_geom_hbond_distance_HA
_geom_hbond_distance_DA
_geom_hbond_angle_DHA
_geom_hbond_site_symmetry_A
O1W H2 O2W 0.91(8) 1.83(8) 2.746(6) 177(8) 2_564
O1W H1 O9 0.98(8) 1.72(8) 2.676(5) 167(7) 3
O2W H3 O4 0.90(2) 1.81(3) 2.693(5) 167(8) 3_545
O2W H4 O2 0.90(7) 1.83(7) 2.685(5) 158(6) 1_655
O3W H6 O4 0.84(6) 1.97(6) 2.794(5) 166(6) 1_655
O3W H5 O9 0.90(2) 1.90(6) 2.779(5) 163(17) 2_564
